data_4320587
loop_
_publ_author_name
'Daniel L. Reger'
'Terri D. Wright'
'Radu F. Semeniuc'
'T. Christian Grattan'
'Mark D. Smith'

_publ_section_title
;
 Supramolecular Structures of Cadmium(II) Coordination Polymers: A New
 Class of Ligands Formed by Linking Tripodal Tris(pyrazolyl)methane Units
;
_journal_name_full 'Inorganic Chemistry'
_journal_page_first 6212
_journal_page_last 6219
_journal_paper_doi 10.1021/ic010574k
_journal_volume 40
_journal_year 2001
_chemical_formula_sum 'C36 H39 B2 Cd F8 N15 O2'
_chemical_formula_weight 999.84
_chemical_name_systematic
;
  ?
;
_space_group_IT_number 15
_symmetry_cell_setting monoclinic
_symmetry_space_group_name_Hall '-C 2yc'
_symmetry_space_group_name_H-M 'C 1 2/c 1'
_atom_sites_solution_hydrogens geom
_atom_sites_solution_primary direct
_atom_sites_solution_secondary difmap
_audit_creation_method SHELXL-97
_cell_angle_alpha 90.00
_cell_angle_beta 121.281(2)
_cell_angle_gamma 90.00
_cell_formula_units_Z 4
_cell_length_a 23.023(3)
_cell_length_b 12.2588(14)
_cell_length_c 18.119(2)
_cell_measurement_reflns_used 5061
_cell_measurement_temperature 210(2)
_cell_measurement_theta_max 26.401
_cell_measurement_theta_min 2.356
_cell_volume 4370.4(9)
_computing_cell_refinement 'SAINT+ NT V6.02a (Bruker, 1998)'
_computing_data_collection 'SMART NT V5.619 (Bruker, 2000)'
_computing_data_reduction 'SAINT+ NT V6.02a'
_computing_molecular_graphics 'SHELXTL V5.1 (Sheldrick, 1997)'
_computing_publication_material 'SHELXTL V5.1'
_computing_structure_refinement 'SHELXL-97 (Sheldrick, 1997)'
_computing_structure_solution 'SHELXS-97 (Sheldrick, 1990)'
_diffrn_ambient_temperature 210(2)
_diffrn_measured_fraction_theta_full 0.997
_diffrn_measured_fraction_theta_max 0.997
_diffrn_measurement_device_type 'Bruker SMART APEX CCD diffractometer'
_diffrn_measurement_method 'omega scans'
_diffrn_radiation_monochromator graphite
_diffrn_radiation_source 'fine-focus sealed tube'
_diffrn_radiation_type MoK\a
_diffrn_radiation_wavelength 0.71073
_diffrn_reflns_av_R_equivalents 0.0200
_diffrn_reflns_av_sigmaI/netI 0.0194
_diffrn_reflns_limit_h_max 28
_diffrn_reflns_limit_h_min -26
_diffrn_reflns_limit_k_max 15
_diffrn_reflns_limit_k_min -10
_diffrn_reflns_limit_l_max 22
_diffrn_reflns_limit_l_min -22
_diffrn_reflns_number 14184
_diffrn_reflns_theta_full 26.40
_diffrn_reflns_theta_max 26.40
_diffrn_reflns_theta_min 1.96
_diffrn_standards_decay_% none
_exptl_absorpt_coefficient_mu 0.586
_exptl_absorpt_correction_T_max 0.8310
_exptl_absorpt_correction_T_min 0.5982
_exptl_absorpt_correction_type multi-scan
_exptl_absorpt_process_details '(SADABS, Bruker, 1997)'
_exptl_crystal_colour colorless
_exptl_crystal_density_diffrn 1.520
_exptl_crystal_density_method 'not measured'
_exptl_crystal_description bar
_exptl_crystal_F_000 2024
_exptl_crystal_size_max 0.52
_exptl_crystal_size_mid 0.26
_exptl_crystal_size_min 0.20
_refine_diff_density_max 0.723
_refine_diff_density_min -0.343
_refine_diff_density_rms 0.053
_refine_ls_extinction_method none
_refine_ls_goodness_of_fit_ref 1.055
_refine_ls_hydrogen_treatment mixed
_refine_ls_matrix_type full
_refine_ls_number_parameters 293
_refine_ls_number_reflns 4470
_refine_ls_number_restraints 0
_refine_ls_restrained_S_all 1.055
_refine_ls_R_factor_all 0.0317
_refine_ls_R_factor_gt 0.0273
_refine_ls_shift/su_max 0.000
_refine_ls_shift/su_mean 0.000
_refine_ls_structure_factor_coef Fsqd
_refine_ls_weighting_details 'calc w=1/[\s^2^(Fo^2^)+(0.0457P)^2^+1.4520P] where P=(Fo^2^+2Fc^2^)/3'
_refine_ls_weighting_scheme calc
_refine_ls_wR_factor_gt 0.0737
_refine_ls_wR_factor_ref 0.0762
_reflns_number_gt 3896
_reflns_number_total 4470
_reflns_threshold_expression >2sigma(I)
_cod_data_source_file ic010574k_4.cif
_cod_data_source_block rspara1s
_cod_original_cell_volume 4370.3(9)
_cod_database_code 4320587

loop_
_symmetry_equiv_pos_as_xyz
'x, y, z'
'-x, y, -z+1/2'
'x+1/2, y+1/2, z'
'-x+1/2, y+1/2, -z+1/2'
'-x, -y, -z'
'x, -y, z-1/2'
'-x+1/2, -y+1/2, -z'
'x+1/2, -y+1/2, z-1/2'

loop_
_atom_site_label
_atom_site_type_symbol
_atom_site_fract_x
_atom_site_fract_y
_atom_site_fract_z
_atom_site_U_iso_or_equiv
_atom_site_adp_type
_atom_site_occupancy
_atom_site_symmetry_multiplicity
_atom_site_calc_flag
_atom_site_refinement_flags
_atom_site_disorder_assembly
_atom_site_disorder_group
Cd Cd 0.0000 0.5000 0.0000 0.02988(8) Uani 1 2 d S . .
C1 C 0.14014(8) 0.64110(14) 0.14105(9) 0.0234(3) Uani 1 1 d . . .
C2 C 0.20384(8) 0.70548(15) 0.20519(9) 0.0257(3) Uani 1 1 d . . .
H2A H 0.2446 0.6609 0.2248 0.031 Uiso 1 1 calc R . .
H2B H 0.2080 0.7715 0.1778 0.031 Uiso 1 1 calc R . .
C3 C 0.25848(9) 0.77853(16) 0.34679(10) 0.0324(4) Uani 1 1 d . . .
H3A H 0.2624 0.8559 0.3365 0.039 Uiso 1 1 calc R . .
H3B H 0.2982 0.7400 0.3533 0.039 Uiso 1 1 calc R . .
C4 C 0.25470(8) 0.76493(14) 0.42675(10) 0.0276(4) Uani 1 1 d . . .
C5 C 0.21403(9) 0.83318(15) 0.44227(11) 0.0334(4) Uani 1 1 d . . .
H5 H 0.1894 0.8896 0.4033 0.040 Uiso 1 1 calc R . .
C6 C 0.29031(9) 0.68173(15) 0.48501(11) 0.0318(4) Uani 1 1 d . . .
H6 H 0.3178 0.6348 0.4749 0.038 Uiso 1 1 calc R . .
O1 O 0.19663(5) 0.73325(10) 0.27562(7) 0.0283(3) Uani 1 1 d . . .
C11 C 0.18068(9) 0.50207(14) 0.26301(11) 0.0289(4) Uani 1 1 d . . .
H11 H 0.2204 0.5372 0.3055 0.035 Uiso 1 1 calc R . .
C12 C 0.15862(9) 0.40245(15) 0.27023(10) 0.0302(4) Uani 1 1 d . . .
H12 H 0.1791 0.3557 0.3183 0.036 Uiso 1 1 calc R . .
C13 C 0.09952(10) 0.38426(17) 0.19186(11) 0.0405(5) Uani 1 1 d . . .
H13 H 0.0730 0.3207 0.1780 0.049 Uiso 1 1 calc R . .
C21 C 0.07856(9) 0.82024(15) 0.11816(11) 0.0333(4) Uani 1 1 d . . .
H21 H 0.1162 0.8657 0.1517 0.040 Uiso 1 1 calc R . .
C22 C 0.01234(10) 0.85268(17) 0.06876(12) 0.0404(4) Uani 1 1 d . . .
H22 H -0.0048 0.9240 0.0616 0.048 Uiso 1 1 calc R . .
C23 C -0.02382(10) 0.75839(18) 0.03175(13) 0.0466(5) Uani 1 1 d . . .
H23 H -0.0711 0.7561 -0.0064 0.056 Uiso 1 1 calc R . .
C31 C 0.20236(8) 0.61426(16) 0.06022(10) 0.0312(4) Uani 1 1 d . . .
H31 H 0.2449 0.6437 0.1010 0.037 Uiso 1 1 calc R . .
C32 C 0.18536(10) 0.56927(17) -0.01720(11) 0.0370(4) Uani 1 1 d . . .
H32 H 0.2133 0.5614 -0.0405 0.044 Uiso 1 1 calc R . .
C33 C 0.11826(12) 0.5377(2) -0.05416(13) 0.0492(5) Uani 1 1 d . . .
H33 H 0.0929 0.5037 -0.1084 0.059 Uiso 1 1 calc R . .
N11 N 0.08504(8) 0.46826(15) 0.13870(10) 0.0398(4) Uani 1 1 d . . .
N12 N 0.13521(7) 0.54223(12) 0.18354(8) 0.0247(3) Uani 1 1 d . . .
N21 N 0.01594(7) 0.67157(14) 0.05622(10) 0.0435(4) Uani 1 1 d . . .
N22 N 0.08005(6) 0.71066(12) 0.11005(8) 0.0254(3) Uani 1 1 d . . .
N31 N 0.09414(8) 0.56134(18) -0.00362(10) 0.0485(5) Uani 1 1 d . . .
N32 N 0.14708(7) 0.60890(12) 0.06781(8) 0.0268(3) Uani 1 1 d . . .
B B 0.12392(10) 0.07108(18) 0.23100(14) 0.0350(5) Uani 1 1 d . . .
F1 F 0.14600(5) 0.15862(9) 0.28853(7) 0.0427(3) Uani 1 1 d . . .
F2 F 0.09095(7) 0.10944(13) 0.14806(8) 0.0663(4) Uani 1 1 d . . .
F3 F 0.18025(7) 0.00986(9) 0.24666(10) 0.0510(3) Uani 1 1 d . . .
F4 F 0.08090(8) 0.00591(9) 0.24372(11) 0.0559(4) Uani 1 1 d . . .
N41 N 0.17614(10) 0.89868(18) 1.03657(13) 0.0568(5) Uani 1 1 d . . .
C41 C 0.12871(10) 0.87615(18) 0.97366(14) 0.0449(5) Uani 1 1 d . . .
C42 C 0.06694(11) 0.8456(2) 0.89343(15) 0.0599(6) Uani 1 1 d . . .
H42A H 0.0730 0.7744 0.8750 0.090 Uiso 1 1 calc R . .
H42B H 0.0576 0.8991 0.8491 0.090 Uiso 1 1 calc R . .
H42C H 0.0291 0.8430 0.9028 0.090 Uiso 1 1 calc R . .
N51 N 1.0000 0.4175(3) 0.7500 0.0946(13) Uani 1 2 d S . .
C51 C 1.0000 0.3279(3) 0.7500 0.0691(11) Uani 1 2 d S . .
C52 C 1.0000 0.2118(4) 0.7500 0.204(5) Uani 1 2 d S . .
H52A H 1.0274 0.1855 0.8089 0.307 Uiso 0.50 1 calc P . .
H52B H 1.0189 0.1855 0.7163 0.307 Uiso 0.50 1 calc P . .
H52C H 0.9538 0.1855 0.7248 0.307 Uiso 0.50 1 calc P . .

loop_
_atom_site_aniso_label
_atom_site_aniso_U_11
_atom_site_aniso_U_22
_atom_site_aniso_U_33
_atom_site_aniso_U_23
_atom_site_aniso_U_13
_atom_site_aniso_U_12
Cd 0.02237(11) 0.03483(12) 0.02132(11) -0.00277(7) 0.00354(8) -0.00817(7)
C1 0.0201(7) 0.0301(9) 0.0170(7) -0.0006(6) 0.0075(6) -0.0026(7)
C2 0.0209(7) 0.0340(9) 0.0191(7) -0.0025(7) 0.0081(6) -0.0056(7)
C3 0.0268(8) 0.0434(11) 0.0196(8) -0.0061(7) 0.0068(7) -0.0138(8)
C4 0.0248(8) 0.0318(9) 0.0184(7) -0.0045(6) 0.0058(6) -0.0093(7)
C5 0.0342(9) 0.0319(10) 0.0267(8) 0.0051(7) 0.0106(7) 0.0016(8)
C6 0.0319(9) 0.0318(10) 0.0292(9) -0.0028(7) 0.0141(7) -0.0005(7)
O1 0.0225(5) 0.0411(7) 0.0177(5) -0.0067(5) 0.0080(5) -0.0082(5)
C11 0.0253(9) 0.0356(10) 0.0193(8) 0.0006(7) 0.0069(7) -0.0006(7)
C12 0.0336(9) 0.0325(10) 0.0228(8) 0.0024(7) 0.0133(7) 0.0025(8)
C13 0.0399(10) 0.0361(11) 0.0320(9) 0.0045(8) 0.0092(8) -0.0105(9)
C21 0.0306(9) 0.0322(10) 0.0343(9) -0.0061(8) 0.0150(8) -0.0014(8)
C22 0.0364(10) 0.0371(11) 0.0387(10) -0.0026(8) 0.0132(8) 0.0084(9)
C23 0.0260(9) 0.0511(13) 0.0420(11) -0.0082(9) 0.0031(8) 0.0063(9)
C31 0.0232(8) 0.0438(11) 0.0256(8) 0.0014(7) 0.0119(7) 0.0013(8)
C32 0.0367(10) 0.0517(12) 0.0270(8) 0.0006(8) 0.0196(8) 0.0038(9)
C33 0.0491(12) 0.0750(15) 0.0265(10) -0.0177(10) 0.0218(9) -0.0185(12)
N11 0.0331(9) 0.0382(9) 0.0282(8) 0.0031(7) 0.0020(7) -0.0157(7)
N12 0.0211(7) 0.0289(7) 0.0188(6) -0.0004(6) 0.0066(6) -0.0042(6)
N21 0.0198(7) 0.0408(10) 0.0461(9) -0.0079(7) 0.0004(7) -0.0010(7)
N22 0.0189(6) 0.0306(8) 0.0209(6) -0.0027(6) 0.0063(5) -0.0031(6)
N31 0.0378(9) 0.0812(14) 0.0260(8) -0.0231(9) 0.0163(7) -0.0266(9)
N32 0.0225(6) 0.0367(8) 0.0184(6) -0.0044(6) 0.0086(5) -0.0059(6)
B 0.0232(9) 0.0326(11) 0.0374(11) -0.0006(9) 0.0074(8) -0.0005(8)
F1 0.0345(6) 0.0323(6) 0.0482(6) -0.0057(5) 0.0123(5) -0.0017(5)
F2 0.0648(9) 0.0747(10) 0.0378(7) 0.0088(7) 0.0114(6) 0.0107(8)
F3 0.0302(6) 0.0399(7) 0.0704(9) -0.0107(6) 0.0175(6) 0.0018(5)
F4 0.0544(8) 0.0473(8) 0.0760(10) -0.0178(6) 0.0410(8) -0.0193(6)
N41 0.0432(10) 0.0671(14) 0.0576(12) 0.0118(10) 0.0245(10) -0.0033(10)
C41 0.0382(11) 0.0486(13) 0.0548(13) 0.0140(10) 0.0289(11) 0.0032(9)
C42 0.0454(12) 0.0767(18) 0.0561(14) 0.0046(13) 0.0252(11) -0.0018(12)
N51 0.120(3) 0.066(2) 0.0458(18) 0.000 0.0065(19) 0.000
C51 0.107(3) 0.055(2) 0.058(2) 0.000 0.051(2) 0.000
C52 0.504(16) 0.057(3) 0.214(7) 0.000 0.300(10) 0.000

loop_
_atom_type_symbol
_atom_type_description
_atom_type_scat_dispersion_real
_atom_type_scat_dispersion_imag
_atom_type_scat_source
C C 0.0033 0.0016 'International Tables Vol C Tables 4.2.6.8 and 6.1.1.4'
H H 0.0000 0.0000 'International Tables Vol C Tables 4.2.6.8 and 6.1.1.4'
B B 0.0013 0.0007 'International Tables Vol C Tables 4.2.6.8 and 6.1.1.4'
N N 0.0061 0.0033 'International Tables Vol C Tables 4.2.6.8 and 6.1.1.4'
O O 0.0106 0.0060 'International Tables Vol C Tables 4.2.6.8 and 6.1.1.4'
F F 0.0171 0.0103 'International Tables Vol C Tables 4.2.6.8 and 6.1.1.4'
Cd Cd -0.8075 1.2024 'International Tables Vol C Tables 4.2.6.8 and 6.1.1.4'

loop_
_geom_angle_atom_site_label_1
_geom_angle_atom_site_label_2
_geom_angle_atom_site_label_3
_geom_angle
_geom_angle_site_symmetry_1
_geom_angle_site_symmetry_3
_geom_angle_publ_flag
N11 Cd N11 180.00(9) . 5_565 ?
N11 Cd N21 79.52(6) . . ?
N11 Cd N21 100.48(6) 5_565 . ?
N11 Cd N21 100.48(6) . 5_565 ?
N11 Cd N21 79.52(6) 5_565 5_565 ?
N21 Cd N21 180.0 . 5_565 ?
N11 Cd N31 101.14(6) . 5_565 ?
N11 Cd N31 78.86(6) 5_565 5_565 ?
N21 Cd N31 102.80(6) . 5_565 ?
N21 Cd N31 77.20(6) 5_565 5_565 ?
N11 Cd N31 78.86(6) . . ?
N11 Cd N31 101.14(6) 5_565 . ?
N21 Cd N31 77.20(6) . . ?
N21 Cd N31 102.80(6) 5_565 . ?
N31 Cd N31 180.00(6) 5_565 . ?
N22 C1 N32 109.48(12) . . ?
N22 C1 N12 111.45(12) . . ?
N32 C1 N12 108.97(13) . . ?
N22 C1 C2 109.37(13) . . ?
N32 C1 C2 108.22(12) . . ?
N12 C1 C2 109.29(12) . . ?
O1 C2 C1 107.10(12) . . ?
O1 C3 C4 107.06(13) . . ?
C6 C4 C5 118.86(16) . . ?
C6 C4 C3 120.44(16) . . ?
C5 C4 C3 120.67(16) . . ?
C6 C5 C4 120.17(17) 7_566 . ?
C5 C6 C4 120.97(17) 7_566 . ?
C2 O1 C3 112.03(12) . . ?
C12 C11 N12 107.92(16) . . ?
C11 C12 C13 105.34(16) . . ?
N11 C13 C12 111.24(17) . . ?
N22 C21 C22 107.47(17) . . ?
C21 C22 C23 105.15(18) . . ?
N21 C23 C22 111.97(17) . . ?
N32 C31 C32 107.65(15) . . ?
C31 C32 C33 105.27(16) . . ?
N31 C33 C32 111.57(17) . . ?
C13 N11 N12 105.58(15) . . ?
C13 N11 Cd 132.88(13) . . ?
N12 N11 Cd 121.53(12) . . ?
N11 N12 C11 109.89(14) . . ?
N11 N12 C1 120.66(13) . . ?
C11 N12 C1 128.80(14) . . ?
C23 N21 N22 105.11(16) . . ?
C23 N21 Cd 132.05(12) . . ?
N22 N21 Cd 120.40(11) . . ?
C21 N22 N21 110.30(14) . . ?
C21 N22 C1 127.42(14) . . ?
N21 N22 C1 121.63(14) . . ?
C33 N31 N32 105.09(16) . . ?
C33 N31 Cd 132.75(14) . . ?
N32 N31 Cd 119.84(10) . . ?
C31 N32 N31 110.42(13) . . ?
C31 N32 C1 128.94(13) . . ?
N31 N32 C1 120.56(13) . . ?
F2 B F4 110.19(17) . . ?
F2 B F3 109.60(18) . . ?
F4 B F3 109.05(17) . . ?
F2 B F1 109.61(17) . . ?
F4 B F1 109.56(17) . . ?
F3 B F1 108.80(15) . . ?
N41 C41 C42 178.7(2) . . ?
N51 C51 C52 180.000(3) . . ?

loop_
_geom_bond_atom_site_label_1
_geom_bond_atom_site_label_2
_geom_bond_distance
_geom_bond_site_symmetry_2
_geom_bond_publ_flag
Cd N11 2.2783(16) . ?
Cd N11 2.2783(16) 5_565 ?
Cd N21 2.2820(17) . ?
Cd N21 2.2820(17) 5_565 ?
Cd N31 2.3271(16) 5_565 ?
Cd N31 2.3271(16) . ?
C1 N22 1.466(2) . ?
C1 N32 1.4706(19) . ?
C1 N12 1.472(2) . ?
C1 C2 1.534(2) . ?
C2 O1 1.4113(18) . ?
C3 O1 1.4462(18) . ?
C3 C4 1.505(2) . ?
C4 C6 1.388(2) . ?
C4 C5 1.389(3) . ?
C5 C6 1.384(2) 7_566 ?
C6 C5 1.384(2) 7_566 ?
C11 C12 1.355(2) . ?
C11 N12 1.359(2) . ?
C12 C13 1.382(2) . ?
C13 N11 1.329(2) . ?
C21 N22 1.354(2) . ?
C21 C22 1.366(3) . ?
C22 C23 1.378(3) . ?
C23 N21 1.321(3) . ?
C31 N32 1.351(2) . ?
C31 C32 1.362(2) . ?
C32 C33 1.382(3) . ?
C33 N31 1.326(3) . ?
N11 N12 1.357(2) . ?
N21 N22 1.3654(19) . ?
N31 N32 1.3646(19) . ?
B F2 1.368(2) . ?
B F4 1.382(3) . ?
B F3 1.394(2) . ?
B F1 1.395(2) . ?
N41 C41 1.129(3) . ?
C41 C42 1.459(3) . ?
N51 C51 1.098(5) . ?
C51 C52 1.423(7) . ?

loop_
_geom_torsion_atom_site_label_1
_geom_torsion_atom_site_label_2
_geom_torsion_atom_site_label_3
_geom_torsion_atom_site_label_4
_geom_torsion
_geom_torsion_site_symmetry_1
_geom_torsion_site_symmetry_2
_geom_torsion_site_symmetry_3
_geom_torsion_site_symmetry_4
_geom_torsion_publ_flag
Cd N11 N12 C11 -177.68(12) . . . . ?
Cd N21 N22 C21 164.68(12) . . . . ?
Cd N31 N32 C31 165.09(13) . . . . ?
